data_7044019
loop_
_publ_author_name
'Ghadwal, Rajendra S.'
'Ho, Nga Kim'
'Neumann, Beate'
'Stammler, Georg'
'Menezes da Silva, Vitor Hugo'
'Watanabe, Daniel'
'Braga, Ataualpa A. C.'

_publ_section_title
;
 Nickel-Catalysed Direct C2-Arylation of N-Heterocyclic Carbene
;
_journal_name_full 'Dalton Trans.'
_journal_paper_doi 10.1039/C7DT03099A
_journal_year 2017
_chemical_formula_moiety 'C35 H45 Br Cu N3, 2(C7 H8)'
_chemical_formula_sum 'C49 H61 Br Cu N3'
_chemical_formula_weight 835.45
_space_group_crystal_system triclinic
_space_group_IT_number 2
_space_group_name_Hall '-P 1'
_space_group_name_H-M_alt 'P -1'
_symmetry_space_group_name_Hall '-P 1'
_symmetry_space_group_name_H-M 'P -1'
_atom_sites_solution_hydrogens geom
_atom_sites_solution_primary direct
_audit_creation_date 2017-06-21
_audit_creation_method
;
  Olex2 1.2-ac2
  (compiled 2012.03.27 svn.r2268, GUI svn.r4156)
;
_audit_update_record
;
2017-06-28 deposited with the CCDC.
2017-08-22 downloaded from the CCDC.
;
_cell_angle_alpha 82.7553(15)
_cell_angle_beta 77.8500(15)
_cell_angle_gamma 65.2414(18)
_cell_formula_units_Z 2
_cell_length_a 12.2492(2)
_cell_length_b 12.9626(2)
_cell_length_c 15.7524(3)
_cell_measurement_reflns_used 31311
_cell_measurement_temperature 100.00(11)
_cell_measurement_theta_max 31.1810
_cell_measurement_theta_min 1.8320
_cell_volume 2218.37(7)
_computing_cell_refinement 'CrysAlisPro 1.171.38.43 (Rigaku OD, 2015)'
_computing_data_collection 'CrysAlisPro 1.171.38.43 (Rigaku OD, 2015)'
_computing_data_reduction 'CrysAlisPro 1.171.38.43 (Rigaku OD, 2015)'
_computing_molecular_graphics
;
O. V. Dolomanov, L. J. Bourhis, R. J. Gildea, J. A. K. Howard and H. Puschmann,
OLEX2: a complete structure solution, refinement and analysis program.
J. Appl. Cryst. (2009). 42, 339-341.
;
_computing_publication_material
;
O. V. Dolomanov, L. J. Bourhis, R. J. Gildea, J. A. K. Howard and H. Puschmann,
OLEX2: a complete structure solution, refinement and analysis program.
J. Appl. Cryst. (2009). 42, 339-341.
;
_computing_structure_refinement
;
SHELXL, G.M. Sheldrick, Acta Cryst.
(2008). A64, 112-122
;
_computing_structure_solution 'ShelXT (Sheldrick, 2015)'
_diffrn_ambient_environment N~2~
_diffrn_ambient_temperature 100.00(11)
_diffrn_detector 'CCD plate'
_diffrn_detector_area_resol_mean 8.0951
_diffrn_detector_type Eos
_diffrn_measured_fraction_theta_full 1.000
_diffrn_measured_fraction_theta_max 1.000
_diffrn_measurement_details
;
List of Runs (angles in degrees, time in seconds):

  # Type    Start    End  Width  t~exp~   \w     \q     \k     \f   Frames
#--------------------------------------------------------------------------
  1  \w     -4.00  96.00   1.00   15.00    --   25.96  77.00  30.00  100
  2  \w      6.00  95.00   1.00   15.00    --   25.96  57.00-180.00   89
  3  \w    -43.00  47.00   1.00   15.00    --   25.96 -57.00 -90.00   90
  4  \w    -44.00  56.00   1.00   15.00    --   25.96 -77.00-180.00  100
  5  \w    -20.00  68.00   1.00   15.00    --   25.96 -99.00-120.00   88
  6  \w     -4.00  96.00   1.00   15.00    --   25.96  77.00 -60.00  100
  7  \w      0.00  98.00   1.00   15.00    --   25.96  38.00 150.00   98
  8  \w    -44.00  56.00   1.00   15.00    --   25.96 -77.00  90.00  100
  9  \w     -4.00  96.00   1.00   15.00    --   25.96  77.00-150.00  100
 10  \w    -20.00  68.00   1.00   15.00    --   25.96 -99.00  30.00   88
 11  \w    -99.00 -35.00   1.00   15.00    --  -23.50-178.00 120.00   64
 12  \w     35.00 102.00   1.00   15.00    --   25.96 178.00  90.00   67
 13  \w      6.00  95.00   1.00   15.00    --   25.96  57.00  30.00   89
 14  \w    -20.00  68.00   1.00   15.00    --   25.96 -99.00-180.00   88
 15  \w    -46.00  51.00   1.00   15.00    --   25.96 -38.00  90.00   97
 16  \w    -47.00  99.00   1.00   15.00    --   25.96   0.00-180.00  146
 17  \w    -47.00  99.00   1.00   15.00    --   25.96   0.00-150.00  146
 18  \w    -47.00  99.00   1.00   15.00    --   25.96   0.00-120.00  146
 19  \w    -47.00  66.00   1.00   15.00    --   25.96   0.00 -90.00  113
;
_diffrn_measurement_device 'four-circle diffractometer'
_diffrn_measurement_device_type 'SuperNova, Single source at offset, Eos'
_diffrn_measurement_method '\w scans'
_diffrn_orient_matrix_type 'CrysAlisPro convention (1999,Acta A55,543-557)'
_diffrn_orient_matrix_UB_11 0.0592196000
_diffrn_orient_matrix_UB_12 -0.0375146000
_diffrn_orient_matrix_UB_13 0.0075531000
_diffrn_orient_matrix_UB_21 -0.0261517000
_diffrn_orient_matrix_UB_22 -0.0213742000
_diffrn_orient_matrix_UB_23 0.0388593000
_diffrn_orient_matrix_UB_31 -0.0019628000
_diffrn_orient_matrix_UB_32 -0.0421123000
_diffrn_orient_matrix_UB_33 -0.0236281000
_diffrn_radiation_monochromator mirror
_diffrn_radiation_probe x-ray
_diffrn_radiation_type MoK\a
_diffrn_radiation_wavelength 0.71073
_diffrn_reflns_av_R_equivalents 0.0416
_diffrn_reflns_av_unetI/netI 0.0248
_diffrn_reflns_Laue_measured_fraction_full 1.000
_diffrn_reflns_Laue_measured_fraction_max 1.000
_diffrn_reflns_limit_h_max 17
_diffrn_reflns_limit_h_min -17
_diffrn_reflns_limit_k_max 18
_diffrn_reflns_limit_k_min -18
_diffrn_reflns_limit_l_max 22
_diffrn_reflns_limit_l_min -22
_diffrn_reflns_number 100993
_diffrn_reflns_point_group_measured_fraction_full 1.000
_diffrn_reflns_point_group_measured_fraction_max 1.000
_diffrn_reflns_theta_full 25.242
_diffrn_reflns_theta_max 30.080
_diffrn_reflns_theta_min 1.732
_diffrn_source 'micro-focus sealed X-ray tube'
_diffrn_source_type 'SuperNova (Mo) X-ray Source'
_exptl_absorpt_coefficient_mu 1.428
_exptl_absorpt_correction_T_max 0.875
_exptl_absorpt_correction_T_min 0.633
_exptl_absorpt_correction_type gaussian
_exptl_absorpt_process_details
;
CrysAlisPro 1.171.38.43 (Rigaku Oxford Diffraction, 2015)
Numerical absorption correction based on gaussian integration over
            a multifaceted crystal model
Empirical absorption correction using spherical harmonics,
 implemented in SCALE3 ABSPACK scaling algorithm.
;
_exptl_crystal_colour 'clear colourless'
_exptl_crystal_colour_lustre clear
_exptl_crystal_colour_primary colourless
_exptl_crystal_density_diffrn 1.251
_exptl_crystal_description fragment
_exptl_crystal_F_000 880
_exptl_crystal_size_max 0.433
_exptl_crystal_size_mid 0.26
_exptl_crystal_size_min 0.109
_refine_diff_density_max 1.030
_refine_diff_density_min -1.055
_refine_diff_density_rms 0.090
_refine_ls_extinction_method none
_refine_ls_goodness_of_fit_ref 1.044
_refine_ls_hydrogen_treatment constr
_refine_ls_matrix_type full
_refine_ls_number_parameters 479
_refine_ls_number_reflns 13038
_refine_ls_number_restraints 45
_refine_ls_restrained_S_all 1.055
_refine_ls_R_factor_all 0.0614
_refine_ls_R_factor_gt 0.0495
_refine_ls_shift/su_max 0.001
_refine_ls_shift/su_mean 0.000
_refine_ls_structure_factor_coef Fsqd
_refine_ls_weighting_details 'w=1/[\s^2^(Fo^2^)+(0.0607P)^2^+3.7449P] where P=(Fo^2^+2Fc^2^)/3'
_refine_ls_weighting_scheme calc
_refine_ls_wR_factor_gt 0.1332
_refine_ls_wR_factor_ref 0.1403
_reflns_Friedel_coverage 0.000
_reflns_number_gt 10831
_reflns_number_total 13038
_reflns_threshold_expression 'I > 2\s(I)'
_cod_data_source_file c7dt03099a2.cif
_cod_data_source_block compound_26
_cod_original_cell_volume 2218.39(8)
_cod_database_code 7044019
_chemical_oxdiff_formula 'C51 H60 N3 Cu Br'
_reflns_odcompleteness_completeness 99.99
_reflns_odcompleteness_iscentric 1
_reflns_odcompleteness_theta 30.01
_olex2_date_sample_data_collection 2017-06-06
_olex2_date_sample_submission 1496008800
_olex2_refinement_description
;
1. Fixed Uiso
 At 1.2 times of:
  All C(H) groups
 At 1.5 times of:
  All C(H,H,H) groups
2. Uiso/Uaniso restraints and constraints
Uanis(C42) = Uanis(C49) = Uanis(C56)
Uanis(C48) = Uanis(C44) = Uanis(C37) = Uanis(C41) = Uanis(C51) = Uanis(C55)
Uanis(C53) = Uanis(C39) = Uanis(C46)
Uanis(C38) = Uanis(C40) = Uanis(C45) = Uanis(C47) = Uanis(C52) = Uanis(C54)
3. Same fragment restrains
{C36, C37, C38, C39, C40, C41, C42} sigma for 1-2: 0.02, 1-3: 0.04
as
{C43, C44, C45, C46, C47, C48, C49}
{C36, C37, C38, C39, C40, C41, C42} sigma for 1-2: 0.02, 1-3: 0.04
as
{C50, C51, C52, C53, C54, C55, C56}
4. Others
 Fixed Sof: C43(0.5) C44(0.5) H44(0.5) C45(0.5) H45(0.5) C46(0.5) H46(0.5)
 C47(0.5) H47(0.5) C48(0.5) H48(0.5) C49(0.5) H49A(0.5) H49B(0.5) H49C(0.5)
 C50(0.5) C51(0.5) H51(0.5) C52(0.5) H52(0.5) C53(0.5) H53(0.5) C54(0.5)
 H54(0.5) C55(0.5) H55(0.5) C56(0.5) H56A(0.5) H56B(0.5) H56C(0.5)
5.a Ternary CH refined with riding coordinates:
 C10(H10), C13(H13), C22(H22), C25(H25)
5.b Aromatic/amide H refined with riding coordinates:
 C2(H2), C6(H6), C7(H7), C8(H8), C18(H18), C19(H19), C20(H20), C29(H29),
 C30(H30), C32(H32), C33(H33), C37(H37), C38(H38), C39(H39), C40(H40), C41(H41),
  C44(H44), C45(H45), C46(H46), C47(H47), C48(H48), C51(H51), C52(H52),
 C53(H53), C54(H54), C55(H55)
5.c Idealised Me refined as rotating group:
 C11(H11A,H11B,H11C), C12(H12A,H12B,H12C), C14(H14A,H14B,H14C), C15(H15A,H15B,
 H15C), C23(H23A,H23B,H23C), C24(H24A,H24B,H24C), C26(H26A,H26B,H26C), C27(H27A,
 H27B,H27C), C34(H34A,H34B,H34C), C35(H35A,H35B,H35C), C42(H42A,H42B,H42C),
 C49(H49A,H49B,H49C), C56(H56A,H56B,H56C)
;
_olex2_submission_special_instructions 'No special instructions were received'
_oxdiff_exptl_absorpt_empirical_details
;
Empirical correction (ABSPACK) includes:
- Absorption correction using spherical harmonics
- Frame scaling
- Detector area scaling
;
_oxdiff_exptl_absorpt_empirical_full_max 1.420
_oxdiff_exptl_absorpt_empirical_full_min 0.523
_shelx_shelxl_version_number 2016/4
_shelx_space_group_comment
;
The symmetry employed for this shelxl refinement is uniquely defined
by the following loop, which should always be used as a source of
symmetry information in preference to the above space-group names.
They are only intended as comments.
;

loop_
_space_group_symop_operation_xyz
'x, y, z'
'-x, -y, -z'

loop_
_atom_site_label
_atom_site_type_symbol
_atom_site_fract_x
_atom_site_fract_y
_atom_site_fract_z
_atom_site_U_iso_or_equiv
_atom_site_adp_type
_atom_site_occupancy
_atom_site_site_symmetry_order
_atom_site_calc_flag
_atom_site_refinement_flags_posn
_atom_site_refinement_flags_occupancy
_atom_site_disorder_assembly
_atom_site_disorder_group
Br1 Br 0.31667(3) 0.93376(2) -0.19994(2) 0.03208(8) Uani 1 1 d . . . .
Cu1 Cu 0.28322(3) 0.87325(2) -0.06096(2) 0.02280(8) Uani 1 1 d . . . .
N1 N 0.22983(17) 0.69302(15) 0.16599(12) 0.0188(3) Uani 1 1 d . . . .
N2 N 0.25374(17) 0.84977(15) 0.13105(12) 0.0188(3) Uani 1 1 d . . . .
N3 N 0.2615(2) 0.8384(2) 0.54403(14) 0.0291(4) Uani 1 1 d . . . .
C1 C 0.2388(2) 0.77954(18) 0.19898(14) 0.0187(4) Uani 1 1 d . . . .
C2 C 0.2391(2) 0.71095(19) 0.07668(15) 0.0211(4) Uani 1 1 d . . . .
H2 H 0.234830 0.663212 0.039260 0.025 Uiso 1 1 calc R . . .
C3 C 0.2554(2) 0.80942(19) 0.05161(15) 0.0208(4) Uani 1 1 d . . . .
C4 C 0.2052(2) 0.60042(18) 0.21378(15) 0.0196(4) Uani 1 1 d . . . .
C5 C 0.3033(2) 0.49403(19) 0.21717(15) 0.0218(4) Uani 1 1 d . . . .
C6 C 0.2765(3) 0.4049(2) 0.26171(17) 0.0277(5) Uani 1 1 d . . . .
H6 H 0.339205 0.333376 0.266139 0.033 Uiso 1 1 calc R . . .
C7 C 0.1578(3) 0.4218(2) 0.29937(18) 0.0328(6) Uani 1 1 d . . . .
H7 H 0.141590 0.361347 0.328523 0.039 Uiso 1 1 calc R . . .
C8 C 0.0629(3) 0.5278(2) 0.29404(18) 0.0318(5) Uani 1 1 d . . . .
H8 H -0.016276 0.537481 0.319732 0.038 Uiso 1 1 calc R . . .
C9 C 0.0841(2) 0.62024(19) 0.25075(16) 0.0235(4) Uani 1 1 d . . . .
C10 C 0.4322(2) 0.4728(2) 0.1720(2) 0.0323(6) Uani 1 1 d . . . .
H10 H 0.436391 0.546484 0.154531 0.039 Uiso 1 1 calc R . . .
C11 C 0.5269(3) 0.4078(3) 0.2311(3) 0.0505(9) Uani 1 1 d . . . .
H11A H 0.505889 0.448393 0.283088 0.076 Uiso 1 1 calc GR . . .
H11B H 0.606272 0.400886 0.201085 0.076 Uiso 1 1 calc GR . . .
H11C H 0.527645 0.333352 0.245994 0.076 Uiso 1 1 calc GR . . .
C12 C 0.4626(3) 0.4072(3) 0.0900(2) 0.0426(7) Uani 1 1 d . . . .
H12A H 0.461952 0.333472 0.105990 0.064 Uiso 1 1 calc GR . . .
H12B H 0.542042 0.398763 0.059063 0.064 Uiso 1 1 calc GR . . .
H12C H 0.402858 0.448213 0.053590 0.064 Uiso 1 1 calc GR . . .
C13 C -0.0214(2) 0.7346(2) 0.24286(19) 0.0291(5) Uani 1 1 d . . . .
H13 H 0.012566 0.788064 0.212048 0.035 Uiso 1 1 calc R . . .
C14 C -0.0890(4) 0.7805(3) 0.3314(3) 0.0590(10) Uani 1 1 d . . . .
H14A H -0.120249 0.728008 0.363961 0.089 Uiso 1 1 calc GR . . .
H14B H -0.155451 0.852539 0.324331 0.089 Uiso 1 1 calc GR . . .
H14C H -0.034080 0.790219 0.361926 0.089 Uiso 1 1 calc GR . . .
C15 C -0.1073(3) 0.7266(3) 0.1890(3) 0.0458(8) Uani 1 1 d . . . .
H15A H -0.061563 0.694733 0.134265 0.069 Uiso 1 1 calc GR . . .
H15B H -0.168144 0.801219 0.179138 0.069 Uiso 1 1 calc GR . . .
H15C H -0.146421 0.678894 0.219804 0.069 Uiso 1 1 calc GR . . .
C16 C 0.2777(2) 0.94795(19) 0.13855(15) 0.0199(4) Uani 1 1 d . . . .
C17 C 0.1824(2) 1.05606(19) 0.13665(16) 0.0236(4) Uani 1 1 d . . . .
C18 C 0.2079(3) 1.1485(2) 0.14730(19) 0.0312(5) Uani 1 1 d . . . .
H18 H 0.146992 1.221632 0.146274 0.037 Uiso 1 1 calc R . . .
C19 C 0.3223(3) 1.1329(3) 0.15934(19) 0.0353(6) Uani 1 1 d . . . .
H19 H 0.337170 1.195452 0.167382 0.042 Uiso 1 1 calc R . . .
C20 C 0.4145(3) 1.0258(3) 0.15955(19) 0.0333(6) Uani 1 1 d . . . .
H20 H 0.491278 1.017025 0.167011 0.040 Uiso 1 1 calc R . . .
C21 C 0.3951(2) 0.9299(2) 0.14878(16) 0.0248(5) Uani 1 1 d . . . .
C22 C 0.0568(2) 1.0757(2) 0.1214(2) 0.0324(6) Uani 1 1 d . . . .
H22 H 0.050495 1.002205 0.127172 0.039 Uiso 1 1 calc R . . .
C23 C -0.0454(3) 1.1548(3) 0.1881(2) 0.0415(7) Uani 1 1 d . . . .
H23A H -0.032464 1.124885 0.245748 0.062 Uiso 1 1 calc GR . . .
H23B H -0.122861 1.159708 0.179768 0.062 Uiso 1 1 calc GR . . .
H23C H -0.044596 1.229161 0.180272 0.062 Uiso 1 1 calc GR . . .
C24 C 0.0413(3) 1.1248(3) 0.0297(2) 0.0441(7) Uani 1 1 d . . . .
H24A H 0.041232 1.199467 0.024089 0.066 Uiso 1 1 calc GR . . .
H24B H -0.034705 1.129532 0.018345 0.066 Uiso 1 1 calc GR . . .
H24C H 0.107424 1.076550 -0.011249 0.066 Uiso 1 1 calc GR . . .
C25 C 0.4995(2) 0.8142(2) 0.1455(2) 0.0341(6) Uani 1 1 d . . . .
H25 H 0.467096 0.757301 0.143159 0.041 Uiso 1 1 calc R . . .
C26 C 0.5590(3) 0.7867(3) 0.2269(3) 0.0524(9) Uani 1 1 d . . . .
H26A H 0.594748 0.839410 0.228893 0.079 Uiso 1 1 calc GR . . .
H26B H 0.621345 0.710705 0.224665 0.079 Uiso 1 1 calc GR . . .
H26C H 0.498185 0.792737 0.277854 0.079 Uiso 1 1 calc GR . . .
C27 C 0.5936(3) 0.8079(3) 0.0625(3) 0.0550(9) Uani 1 1 d . . . .
H27A H 0.555597 0.820205 0.012528 0.083 Uiso 1 1 calc GR . . .
H27B H 0.660130 0.734333 0.060737 0.083 Uiso 1 1 calc GR . . .
H27C H 0.623790 0.865394 0.062321 0.083 Uiso 1 1 calc GR . . .
C28 C 0.2390(2) 0.79263(19) 0.28953(15) 0.0197(4) Uani 1 1 d . . . .
C29 C 0.1721(2) 0.89697(19) 0.32806(15) 0.0230(4) Uani 1 1 d . . . .
H29 H 0.121542 0.957541 0.296851 0.028 Uiso 1 1 calc R . . .
C30 C 0.1790(2) 0.9126(2) 0.41172(15) 0.0245(4) Uani 1 1 d . . . .
H30 H 0.132995 0.983198 0.435778 0.029 Uiso 1 1 calc R . . .
C31 C 0.2551(2) 0.8228(2) 0.46117(15) 0.0235(4) Uani 1 1 d . . . .
C32 C 0.3205(2) 0.7173(2) 0.42243(16) 0.0263(5) Uani 1 1 d . . . .
H32 H 0.370446 0.656113 0.453505 0.032 Uiso 1 1 calc R . . .
C33 C 0.3121(2) 0.7028(2) 0.33927(16) 0.0239(4) Uani 1 1 d . . . .
H33 H 0.355992 0.631657 0.315575 0.029 Uiso 1 1 calc R . . .
C34 C 0.1997(3) 0.9509(2) 0.57852(17) 0.0333(6) Uani 1 1 d . . . .
H34A H 0.235284 1.000124 0.545542 0.050 Uiso 1 1 calc GR . . .
H34B H 0.208129 0.946583 0.638234 0.050 Uiso 1 1 calc GR . . .
H34C H 0.114663 0.980526 0.574638 0.050 Uiso 1 1 calc GR . . .
C35 C 0.3620(3) 0.7574(3) 0.58477(19) 0.0369(6) Uani 1 1 d . . . .
H35A H 0.361222 0.683238 0.587897 0.055 Uiso 1 1 calc GR . . .
H35B H 0.353289 0.780145 0.642350 0.055 Uiso 1 1 calc GR . . .
H35C H 0.437857 0.755243 0.550999 0.055 Uiso 1 1 calc GR . . .
C36 C 0.8985(3) 0.3583(3) 0.4254(2) 0.0396(7) Uani 1 1 d D . . .
C37 C 0.8328(3) 0.3917(3) 0.3579(2) 0.0476(5) Uani 1 1 d D . . .
H37 H 0.853650 0.342041 0.313663 0.057 Uiso 1 1 calc R . . .
C38 C 0.7368(4) 0.4973(3) 0.3548(3) 0.0536(5) Uani 1 1 d D . . .
H38 H 0.694462 0.517914 0.308544 0.064 Uiso 1 1 calc R . . .
C39 C 0.7039(4) 0.5717(3) 0.4196(3) 0.0541(8) Uani 1 1 d D . . .
H39 H 0.638596 0.642149 0.418246 0.065 Uiso 1 1 calc R . . .
C40 C 0.7688(4) 0.5405(3) 0.4860(3) 0.0536(5) Uani 1 1 d D . . .
H40 H 0.748254 0.590883 0.529572 0.064 Uiso 1 1 calc R . . .
C41 C 0.8648(3) 0.4346(3) 0.4894(2) 0.0476(5) Uani 1 1 d D . . .
H41 H 0.907148 0.414801 0.535643 0.057 Uiso 1 1 calc R . . .
C42 C 1.0000(3) 0.2421(3) 0.4298(3) 0.0564(8) Uani 1 1 d D . . .
H42A H 0.968457 0.191150 0.464815 0.085 Uiso 1 1 calc GR . . .
H42B H 1.062557 0.246488 0.455173 0.085 Uiso 1 1 calc GR . . .
H42C H 1.033726 0.214462 0.372238 0.085 Uiso 1 1 calc GR . . .
C43 C 0.8988(11) 0.4925(12) 0.0381(6) 0.051(2) Uani 0.5 1 d D P A -1
C44 C 1.0024(8) 0.4628(9) 0.0816(6) 0.0476(5) Uani 0.5 1 d D P A -1
H44 H 0.997912 0.436567 0.139475 0.057 Uiso 0.5 1 calc R P A -1
C45 C 1.1064(9) 0.4732(10) 0.0376(7) 0.0536(5) Uani 0.5 1 d D P A -1
H45 H 1.172246 0.455070 0.065579 0.064 Uiso 0.5 1 calc R P A -1
C46 C 1.1130(12) 0.5113(15) -0.0493(9) 0.0541(8) Uani 0.5 1 d D P A -1
H46 H 1.184119 0.518291 -0.078422 0.065 Uiso 0.5 1 calc R P A -1
C47 C 1.0229(8) 0.5375(10) -0.0917(7) 0.0536(5) Uani 0.5 1 d D P A -1
H47 H 1.031330 0.561122 -0.150037 0.064 Uiso 0.5 1 calc R P A -1
C48 C 0.9157(9) 0.5300(9) -0.0497(6) 0.0476(5) Uani 0.5 1 d D P A -1
H48 H 0.852039 0.550466 -0.080390 0.057 Uiso 0.5 1 calc R P A -1
C49 C 0.7895(6) 0.4773(6) 0.0906(6) 0.0564(8) Uani 0.5 1 d D P A -1
H49A H 0.807718 0.397657 0.100497 0.085 Uiso 0.5 1 calc GR P A -1
H49B H 0.722284 0.512266 0.059595 0.085 Uiso 0.5 1 calc GR P A -1
H49C H 0.768145 0.512270 0.145301 0.085 Uiso 0.5 1 calc GR P A -1
C50 C 0.5283(6) 0.9690(6) 0.5329(4) 0.0478(16) Uani 0.5 1 d D P B -1
C51 C 0.5440(9) 0.9426(7) 0.4423(5) 0.0476(5) Uani 0.5 1 d D P B -1
H51 H 0.612058 0.879357 0.420181 0.057 Uiso 0.5 1 calc R P B -1
C52 C 0.4695(7) 1.0016(6) 0.3928(5) 0.0536(5) Uani 0.5 1 d D P B -1
H52 H 0.473037 0.970886 0.341488 0.064 Uiso 0.5 1 calc R P B -1
C53 C 0.3778(8) 1.1162(6) 0.4127(6) 0.0541(8) Uani 0.5 1 d D P B -1
H53 H 0.334310 1.165551 0.371683 0.065 Uiso 0.5 1 calc R P B -1
C54 C 0.3627(7) 1.1422(6) 0.4893(5) 0.0536(5) Uani 0.5 1 d D P B -1
H54 H 0.294819 1.207008 0.509028 0.064 Uiso 0.5 1 calc R P B -1
C55 C 0.4390(9) 1.0819(6) 0.5450(6) 0.0476(5) Uani 0.5 1 d D P B -1
H55 H 0.432685 1.116667 0.595048 0.057 Uiso 0.5 1 calc R P B -1
C56 C 0.5985(8) 0.9188(7) 0.5993(6) 0.0564(8) Uani 0.5 1 d D P B -1
H56A H 0.659631 0.845307 0.582391 0.085 Uiso 0.5 1 calc GR P B -1
H56B H 0.546282 0.910675 0.652051 0.085 Uiso 0.5 1 calc GR P B -1
H56C H 0.637250 0.966262 0.608492 0.085 Uiso 0.5 1 calc GR P B -1

loop_
_atom_site_aniso_label
_atom_site_aniso_U_11
_atom_site_aniso_U_22
_atom_site_aniso_U_33
_atom_site_aniso_U_23
_atom_site_aniso_U_13
_atom_site_aniso_U_12
Br1 0.04394(16) 0.03677(15) 0.02551(13) 0.00503(10) -0.01168(10) -0.02512(12)
Cu1 0.03020(15) 0.02146(14) 0.02161(14) 0.00394(10) -0.01024(11) -0.01383(12)
N1 0.0231(9) 0.0146(8) 0.0212(9) 0.0022(7) -0.0076(7) -0.0090(7)
N2 0.0230(9) 0.0150(8) 0.0219(9) 0.0021(7) -0.0088(7) -0.0098(7)
N3 0.0399(12) 0.0312(11) 0.0202(9) 0.0025(8) -0.0111(8) -0.0164(9)
C1 0.0208(9) 0.0145(9) 0.0221(10) 0.0014(7) -0.0074(8) -0.0075(8)
C2 0.0266(10) 0.0173(10) 0.0217(10) 0.0003(8) -0.0087(8) -0.0095(8)
C3 0.0239(10) 0.0178(10) 0.0223(10) 0.0002(8) -0.0087(8) -0.0081(8)
C4 0.0261(10) 0.0140(9) 0.0222(10) 0.0016(8) -0.0081(8) -0.0104(8)
C5 0.0264(11) 0.0160(9) 0.0244(11) -0.0001(8) -0.0088(8) -0.0080(8)
C6 0.0411(13) 0.0151(10) 0.0285(12) 0.0022(9) -0.0119(10) -0.0111(10)
C7 0.0478(15) 0.0223(11) 0.0310(13) 0.0035(10) -0.0021(11) -0.0203(11)
C8 0.0356(13) 0.0264(12) 0.0348(14) -0.0017(10) 0.0027(11) -0.0181(11)
C9 0.0266(11) 0.0184(10) 0.0275(11) -0.0018(8) -0.0044(9) -0.0109(9)
C10 0.0250(11) 0.0200(11) 0.0507(16) 0.0007(11) -0.0092(11) -0.0074(9)
C11 0.0339(15) 0.0325(15) 0.085(3) -0.0086(16) -0.0301(16) -0.0025(12)
C12 0.0368(15) 0.0324(14) 0.0449(17) -0.0018(12) 0.0061(13) -0.0070(12)
C13 0.0235(11) 0.0196(11) 0.0429(15) -0.0033(10) -0.0043(10) -0.0076(9)
C14 0.068(2) 0.0331(17) 0.052(2) -0.0148(15) 0.0021(18) -0.0003(16)
C15 0.0327(14) 0.0322(15) 0.071(2) -0.0086(15) -0.0204(15) -0.0047(12)
C16 0.0265(10) 0.0179(10) 0.0210(10) 0.0030(8) -0.0091(8) -0.0132(8)
C17 0.0269(11) 0.0181(10) 0.0295(12) 0.0013(8) -0.0092(9) -0.0113(9)
C18 0.0401(14) 0.0194(11) 0.0384(14) -0.0005(10) -0.0089(11) -0.0156(10)
C19 0.0494(16) 0.0354(14) 0.0375(14) -0.0017(11) -0.0093(12) -0.0321(13)
C20 0.0381(14) 0.0420(15) 0.0356(14) 0.0042(11) -0.0145(11) -0.0294(12)
C21 0.0268(11) 0.0284(12) 0.0245(11) 0.0058(9) -0.0108(9) -0.0153(9)
C22 0.0266(12) 0.0208(11) 0.0524(17) 0.0018(11) -0.0173(11) -0.0083(9)
C23 0.0286(13) 0.0303(14) 0.060(2) 0.0022(13) -0.0081(13) -0.0078(11)
C24 0.0390(15) 0.0359(15) 0.0540(19) -0.0014(13) -0.0256(14) -0.0040(12)
C25 0.0247(12) 0.0343(14) 0.0437(15) 0.0097(12) -0.0130(11) -0.0122(10)
C26 0.0371(16) 0.065(2) 0.061(2) 0.0299(18) -0.0302(15) -0.0252(16)
C27 0.0401(17) 0.0452(19) 0.061(2) 0.0044(16) 0.0036(16) -0.0069(15)
C28 0.0227(10) 0.0181(10) 0.0216(10) 0.0017(8) -0.0079(8) -0.0104(8)
C29 0.0282(11) 0.0186(10) 0.0226(11) 0.0020(8) -0.0091(9) -0.0084(9)
C30 0.0323(12) 0.0202(10) 0.0219(11) -0.0007(8) -0.0068(9) -0.0104(9)
C31 0.0291(11) 0.0250(11) 0.0209(10) 0.0034(8) -0.0071(9) -0.0153(9)
C32 0.0317(12) 0.0228(11) 0.0252(11) 0.0053(9) -0.0123(9) -0.0101(9)
C33 0.0290(11) 0.0168(10) 0.0253(11) 0.0009(8) -0.0101(9) -0.0066(9)
C34 0.0456(15) 0.0366(14) 0.0225(12) -0.0049(10) -0.0056(11) -0.0206(12)
C35 0.0426(15) 0.0456(16) 0.0272(13) 0.0035(11) -0.0163(11) -0.0189(13)
C36 0.0358(14) 0.0326(14) 0.0507(18) 0.0139(13) -0.0054(12) -0.0196(12)
C37 0.0611(13) 0.0374(10) 0.0456(11) 0.0015(8) -0.0111(9) -0.0214(10)
C38 0.0649(14) 0.0412(11) 0.0563(13) -0.0007(9) -0.0133(11) -0.0220(10)
C39 0.0503(17) 0.0320(14) 0.071(2) 0.0028(14) -0.0117(15) -0.0084(13)
C40 0.0649(14) 0.0412(11) 0.0563(13) -0.0007(9) -0.0133(11) -0.0220(10)
C41 0.0611(13) 0.0374(10) 0.0456(11) 0.0015(8) -0.0111(9) -0.0214(10)
C42 0.0438(15) 0.0420(16) 0.077(2) 0.0143(15) -0.0062(14) -0.0179(13)
C43 0.090(7) 0.025(3) 0.043(4) -0.014(3) 0.000(4) -0.029(4)
C44 0.0611(13) 0.0374(10) 0.0456(11) 0.0015(8) -0.0111(9) -0.0214(10)
C45 0.0649(14) 0.0412(11) 0.0563(13) -0.0007(9) -0.0133(11) -0.0220(10)
C46 0.0503(17) 0.0320(14) 0.071(2) 0.0028(14) -0.0117(15) -0.0084(13)
C47 0.0649(14) 0.0412(11) 0.0563(13) -0.0007(9) -0.0133(11) -0.0220(10)
C48 0.0611(13) 0.0374(10) 0.0456(11) 0.0015(8) -0.0111(9) -0.0214(10)
C49 0.0438(15) 0.0420(16) 0.077(2) 0.0143(15) -0.0062(14) -0.0179(13)
C50 0.044(3) 0.060(4) 0.050(4) 0.009(3) -0.006(3) -0.036(3)
C51 0.0611(13) 0.0374(10) 0.0456(11) 0.0015(8) -0.0111(9) -0.0214(10)
C52 0.0649(14) 0.0412(11) 0.0563(13) -0.0007(9) -0.0133(11) -0.0220(10)
C53 0.0503(17) 0.0320(14) 0.071(2) 0.0028(14) -0.0117(15) -0.0084(13)
C54 0.0649(14) 0.0412(11) 0.0563(13) -0.0007(9) -0.0133(11) -0.0220(10)
C55 0.0611(13) 0.0374(10) 0.0456(11) 0.0015(8) -0.0111(9) -0.0214(10)
C56 0.0438(15) 0.0420(16) 0.077(2) 0.0143(15) -0.0062(14) -0.0179(13)

loop_
_atom_type_symbol
_atom_type_description
_atom_type_scat_dispersion_real
_atom_type_scat_dispersion_imag
_atom_type_scat_source
C C 0.0033 0.0016 'International Tables Vol C Tables 4.2.6.8 and 6.1.1.4'
H H 0.0000 0.0000 'International Tables Vol C Tables 4.2.6.8 and 6.1.1.4'
Br Br -0.2901 2.4595 'International Tables Vol C Tables 4.2.6.8 and 6.1.1.4'
Cu Cu 0.3201 1.2651 'International Tables Vol C Tables 4.2.6.8 and 6.1.1.4'
N N 0.0061 0.0033 'International Tables Vol C Tables 4.2.6.8 and 6.1.1.4'

loop_
_exptl_crystal_face_index_h
_exptl_crystal_face_index_k
_exptl_crystal_face_index_l
_exptl_crystal_face_perp_dist
0 0 1 0.0543
-5 5 2 0.1122
5 -5 -2 0.1122
0 0 -1 0.0543
5 4 4 0.1742
-1 -5 -4 0.1543
1 5 4 0.1543
-5 -4 -4 0.1742
-1 -1 5 0.0592

loop_
_geom_angle_atom_site_label_1
_geom_angle_atom_site_label_2
_geom_angle_atom_site_label_3
_geom_angle
C3 Cu1 Br1 174.31(7)
C1 N1 C2 108.70(18)
C1 N1 C4 127.16(19)
C2 N1 C4 123.99(18)
C1 N2 C3 111.89(18)
C1 N2 C16 123.52(19)
C3 N2 C16 124.29(18)
C31 N3 C34 119.7(2)
C31 N3 C35 119.7(2)
C34 N3 C35 116.7(2)
N1 C1 N2 106.51(19)
N1 C1 C28 127.2(2)
N2 C1 C28 126.2(2)
N1 C2 H2 125.0
C3 C2 N1 109.97(19)
C3 C2 H2 125.0
N2 C3 Cu1 127.41(16)
C2 C3 Cu1 129.57(18)
C2 C3 N2 102.92(19)
C5 C4 N1 118.1(2)
C9 C4 N1 118.22(19)
C9 C4 C5 123.6(2)
C4 C5 C10 122.7(2)
C6 C5 C4 117.0(2)
C6 C5 C10 120.2(2)
C5 C6 H6 119.6
C7 C6 C5 120.8(2)
C7 C6 H6 119.6
C6 C7 H7 119.7
C6 C7 C8 120.7(2)
C8 C7 H7 119.7
C7 C8 H8 119.5
C7 C8 C9 121.1(2)
C9 C8 H8 119.5
C4 C9 C13 122.8(2)
C8 C9 C4 116.8(2)
C8 C9 C13 120.4(2)
C5 C10 H10 108.2
C5 C10 C11 112.5(3)
C5 C10 C12 109.5(2)
C11 C10 H10 108.2
C12 C10 H10 108.2
C12 C10 C11 110.0(2)
C10 C11 H11A 109.5
C10 C11 H11B 109.5
C10 C11 H11C 109.5
H11A C11 H11B 109.5
H11A C11 H11C 109.5
H11B C11 H11C 109.5
C10 C12 H12A 109.5
C10 C12 H12B 109.5
C10 C12 H12C 109.5
H12A C12 H12B 109.5
H12A C12 H12C 109.5
H12B C12 H12C 109.5
C9 C13 H13 107.8
C9 C13 C15 110.7(2)
C14 C13 C9 111.4(3)
C14 C13 H13 107.8
C14 C13 C15 111.4(3)
C15 C13 H13 107.8
C13 C14 H14A 109.5
C13 C14 H14B 109.5
C13 C14 H14C 109.5
H14A C14 H14B 109.5
H14A C14 H14C 109.5
H14B C14 H14C 109.5
C13 C15 H15A 109.5
C13 C15 H15B 109.5
C13 C15 H15C 109.5
H15A C15 H15B 109.5
H15A C15 H15C 109.5
H15B C15 H15C 109.5
C17 C16 N2 118.75(19)
C21 C16 N2 118.0(2)
C21 C16 C17 123.2(2)
C16 C17 C22 123.0(2)
C18 C17 C16 117.1(2)
C18 C17 C22 119.9(2)
C17 C18 H18 119.5
C19 C18 C17 121.0(3)
C19 C18 H18 119.5
C18 C19 H19 119.7
C20 C19 C18 120.6(2)
C20 C19 H19 119.7
C19 C20 H20 119.4
C19 C20 C21 121.3(2)
C21 C20 H20 119.4
C16 C21 C25 123.2(2)
C20 C21 C16 116.9(2)
C20 C21 C25 119.9(2)
C17 C22 H22 108.3
C17 C22 C23 111.8(2)
C17 C22 C24 109.9(2)
C23 C22 H22 108.3
C24 C22 H22 108.3
C24 C22 C23 110.2(2)
C22 C23 H23A 109.5
C22 C23 H23B 109.5
C22 C23 H23C 109.5
H23A C23 H23B 109.5
H23A C23 H23C 109.5
H23B C23 H23C 109.5
C22 C24 H24A 109.5
C22 C24 H24B 109.5
C22 C24 H24C 109.5
H24A C24 H24B 109.5
H24A C24 H24C 109.5
H24B C24 H24C 109.5
C21 C25 H25 108.2
C21 C25 C26 111.5(3)
C21 C25 C27 109.7(2)
C26 C25 H25 108.2
C27 C25 H25 108.2
C27 C25 C26 111.0(3)
C25 C26 H26A 109.5
C25 C26 H26B 109.5
C25 C26 H26C 109.5
H26A C26 H26B 109.5
H26A C26 H26C 109.5
H26B C26 H26C 109.5
C25 C27 H27A 109.5
C25 C27 H27B 109.5
C25 C27 H27C 109.5
H27A C27 H27B 109.5
H27A C27 H27C 109.5
H27B C27 H27C 109.5
C29 C28 C1 121.0(2)
C29 C28 C33 117.6(2)
C33 C28 C1 121.3(2)
C28 C29 H29 119.3
C30 C29 C28 121.5(2)
C30 C29 H29 119.3
C29 C30 H30 119.5
C29 C30 C31 121.0(2)
C31 C30 H30 119.5
N3 C31 C30 120.9(2)
N3 C31 C32 121.9(2)
C32 C31 C30 117.1(2)
C31 C32 H32 119.4
C33 C32 C31 121.2(2)
C33 C32 H32 119.4
C28 C33 H33 119.2
C32 C33 C28 121.5(2)
C32 C33 H33 119.2
N3 C34 H34A 109.5
N3 C34 H34B 109.5
N3 C34 H34C 109.5
H34A C34 H34B 109.5
H34A C34 H34C 109.5
H34B C34 H34C 109.5
N3 C35 H35A 109.5
N3 C35 H35B 109.5
N3 C35 H35C 109.5
H35A C35 H35B 109.5
H35A C35 H35C 109.5
H35B C35 H35C 109.5
C37 C36 C42 121.1(3)
C41 C36 C37 117.4(3)
C41 C36 C42 121.5(3)
C36 C37 H37 119.3
C36 C37 C38 121.5(3)
C38 C37 H37 119.3
C37 C38 H38 119.8
C39 C38 C37 120.3(4)
C39 C38 H38 119.8
C38 C39 H39 120.6
C40 C39 C38 118.8(3)
C40 C39 H39 120.6
C39 C40 H40 119.5
C39 C40 C41 121.0(4)
C41 C40 H40 119.5
C36 C41 C40 121.0(3)
C36 C41 H41 119.5
C40 C41 H41 119.5
C36 C42 H42A 109.5
C36 C42 H42B 109.5
C36 C42 H42C 109.5
H42A C42 H42B 109.5
H42A C42 H42C 109.5
H42B C42 H42C 109.5
C44 C43 C49 116.7(7)
C48 C43 C44 115.4(8)
C48 C43 C49 127.9(9)
C43 C44 H44 119.9
C45 C44 C43 120.1(8)
C45 C44 H44 119.9
C44 C45 H45 120.2
C44 C45 C46 119.6(10)
C46 C45 H45 120.2
C45 C46 H46 118.7
C47 C46 C45 122.5(11)
C47 C46 H46 118.7
C46 C47 H47 120.0
C46 C47 C48 119.9(10)
C48 C47 H47 120.0
C43 C48 H48 118.8
C47 C48 C43 122.4(9)
C47 C48 H48 118.8
C43 C49 H49A 109.5
C43 C49 H49B 109.5
C43 C49 H49C 109.5
H49A C49 H49B 109.5
H49A C49 H49C 109.5
H49B C49 H49C 109.5
C55 C50 C51 108.1(6)
C56 C50 C51 133.5(7)
C56 C50 C55 116.6(7)
C50 C51 H51 118.5
C52 C51 C50 123.0(8)
C52 C51 H51 118.5
C51 C52 H52 118.6
C51 C52 C53 122.8(8)
C53 C52 H52 118.6
C52 C53 H53 122.8
C54 C53 C52 114.4(8)
C54 C53 H53 122.8
C53 C54 H54 118.1
C53 C54 C55 123.8(8)
C55 C54 H54 118.1
C50 C55 H55 117.6
C54 C55 C50 124.7(8)
C54 C55 H55 117.6
C50 C56 H56A 109.5
C50 C56 H56B 109.5
C50 C56 H56C 109.5
H56A C56 H56B 109.5
H56A C56 H56C 109.5
H56B C56 H56C 109.5

loop_
_geom_bond_atom_site_label_1
_geom_bond_atom_site_label_2
_geom_bond_distance
Br1 Cu1 2.2438(4)
Cu1 C3 1.886(2)
N1 C1 1.347(3)
N1 C2 1.385(3)
N1 C4 1.441(3)
N2 C1 1.348(3)
N2 C3 1.409(3)
N2 C16 1.444(3)
N3 C31 1.368(3)
N3 C34 1.448(4)
N3 C35 1.452(4)
C1 C28 1.458(3)
C2 H2 0.9300
C2 C3 1.371(3)
C4 C5 1.403(3)
C4 C9 1.401(3)
C5 C6 1.396(3)
C5 C10 1.513(4)
C6 H6 0.9300
C6 C7 1.385(4)
C7 H7 0.9300
C7 C8 1.386(4)
C8 H8 0.9300
C8 C9 1.396(3)
C9 C13 1.516(3)
C10 H10 0.9800
C10 C11 1.536(4)
C10 C12 1.529(4)
C11 H11A 0.9600
C11 H11B 0.9600
C11 H11C 0.9600
C12 H12A 0.9600
C12 H12B 0.9600
C12 H12C 0.9600
C13 H13 0.9800
C13 C14 1.515(4)
C13 C15 1.526(4)
C14 H14A 0.9600
C14 H14B 0.9600
C14 H14C 0.9600
C15 H15A 0.9600
C15 H15B 0.9600
C15 H15C 0.9600
C16 C17 1.400(3)
C16 C21 1.397(3)
C17 C18 1.396(3)
C17 C22 1.517(3)
C18 H18 0.9300
C18 C19 1.380(4)
C19 H19 0.9300
C19 C20 1.375(4)
C20 H20 0.9300
C20 C21 1.396(4)
C21 C25 1.507(4)
C22 H22 0.9800
C22 C23 1.538(4)
C22 C24 1.520(4)
C23 H23A 0.9600
C23 H23B 0.9600
C23 H23C 0.9600
C24 H24A 0.9600
C24 H24B 0.9600
C24 H24C 0.9600
C25 H25 0.9800
C25 C26 1.537(4)
C25 C27 1.536(5)
C26 H26A 0.9600
C26 H26B 0.9600
C26 H26C 0.9600
C27 H27A 0.9600
C27 H27B 0.9600
C27 H27C 0.9600
C28 C29 1.392(3)
C28 C33 1.402(3)
C29 H29 0.9300
C29 C30 1.384(3)
C30 H30 0.9300
C30 C31 1.413(3)
C31 C32 1.404(4)
C32 H32 0.9300
C32 C33 1.378(3)
C33 H33 0.9300
C34 H34A 0.9600
C34 H34B 0.9600
C34 H34C 0.9600
C35 H35A 0.9600
C35 H35B 0.9600
C35 H35C 0.9600
C36 C37 1.385(5)
C36 C41 1.378(5)
C36 C42 1.504(4)
C37 H37 0.9300
C37 C38 1.385(5)
C38 H38 0.9300
C38 C39 1.373(5)
C39 H39 0.9300
C39 C40 1.365(5)
C40 H40 0.9300
C40 C41 1.388(5)
C41 H41 0.9300
C42 H42A 0.9600
C42 H42B 0.9600
C42 H42C 0.9600
C43 C44 1.455(12)
C43 C48 1.409(10)
C43 C49 1.493(11)
C44 H44 0.9300
C44 C45 1.367(10)
C45 H45 0.9300
C45 C46 1.394(12)
C46 H46 0.9300
C46 C47 1.311(12)
C47 H47 0.9300
C47 C48 1.377(10)
C48 H48 0.9300
C49 H49A 0.9600
C49 H49B 0.9600
C49 H49C 0.9600
C50 C51 1.465(10)
C50 C55 1.420(10)
C50 C56 1.412(10)
C51 H51 0.9300
C51 C52 1.260(9)
C52 H52 0.9300
C52 C53 1.462(9)
C53 H53 0.9300
C53 C54 1.250(10)
C54 H54 0.9300
C54 C55 1.348(9)
C55 H55 0.9300
C56 H56A 0.9600
C56 H56B 0.9600
C56 H56C 0.9600

loop_
_geom_torsion_atom_site_label_1
_geom_torsion_atom_site_label_2
_geom_torsion_atom_site_label_3
_geom_torsion_atom_site_label_4
_geom_torsion
N1 C1 C28 C29 -136.8(2)
N1 C1 C28 C33 47.1(3)
N1 C2 C3 Cu1 175.86(16)
N1 C2 C3 N2 -0.7(2)
N1 C4 C5 C6 -178.2(2)
N1 C4 C5 C10 -0.8(3)
N1 C4 C9 C8 177.9(2)
N1 C4 C9 C13 -0.3(3)
N2 C1 C28 C29 46.6(3)
N2 C1 C28 C33 -129.4(2)
N2 C16 C17 C18 177.7(2)
N2 C16 C17 C22 -4.0(4)
N2 C16 C21 C20 -177.4(2)
N2 C16 C21 C25 4.8(4)
N3 C31 C32 C33 179.3(2)
C1 N1 C2 C3 0.6(3)
C1 N1 C4 C5 -103.0(3)
C1 N1 C4 C9 80.0(3)
C1 N2 C3 Cu1 -176.03(16)
C1 N2 C3 C2 0.7(2)
C1 N2 C16 C17 -103.6(3)
C1 N2 C16 C21 75.4(3)
C1 C28 C29 C30 -174.9(2)
C1 C28 C33 C32 174.5(2)
C2 N1 C1 N2 -0.1(2)
C2 N1 C1 C28 -177.2(2)
C2 N1 C4 C5 82.1(3)
C2 N1 C4 C9 -95.0(3)
C3 N2 C1 N1 -0.3(2)
C3 N2 C1 C28 176.8(2)
C3 N2 C16 C17 83.1(3)
C3 N2 C16 C21 -97.9(3)
C4 N1 C1 N2 -175.7(2)
C4 N1 C1 C28 7.2(4)
C4 N1 C2 C3 176.3(2)
C4 C5 C6 C7 1.0(4)
C4 C5 C10 C11 133.2(3)
C4 C5 C10 C12 -104.2(3)
C4 C9 C13 C14 -121.5(3)
C4 C9 C13 C15 114.1(3)
C5 C4 C9 C8 1.0(4)
C5 C4 C9 C13 -177.1(2)
C5 C6 C7 C8 -0.3(4)
C6 C5 C10 C11 -49.6(3)
C6 C5 C10 C12 73.1(3)
C6 C7 C8 C9 0.0(4)
C7 C8 C9 C4 -0.3(4)
C7 C8 C9 C13 177.9(3)
C8 C9 C13 C14 60.4(4)
C8 C9 C13 C15 -64.0(3)
C9 C4 C5 C6 -1.3(3)
C9 C4 C5 C10 176.1(2)
C10 C5 C6 C7 -176.5(2)
C16 N2 C1 N1 -174.35(19)
C16 N2 C1 C28 2.8(3)
C16 N2 C3 Cu1 -2.1(3)
C16 N2 C3 C2 174.6(2)
C16 C17 C18 C19 -0.2(4)
C16 C17 C22 C23 132.2(3)
C16 C17 C22 C24 -105.1(3)
C16 C21 C25 C26 -126.2(3)
C16 C21 C25 C27 110.4(3)
C17 C16 C21 C20 1.6(4)
C17 C16 C21 C25 -176.3(2)
C17 C18 C19 C20 1.2(5)
C18 C17 C22 C23 -49.5(3)
C18 C17 C22 C24 73.1(3)
C18 C19 C20 C21 -0.8(4)
C19 C20 C21 C16 -0.5(4)
C19 C20 C21 C25 177.4(3)
C20 C21 C25 C26 56.0(3)
C20 C21 C25 C27 -67.4(4)
C21 C16 C17 C18 -1.2(4)
C21 C16 C17 C22 177.1(2)
C22 C17 C18 C19 -178.5(3)
C28 C29 C30 C31 0.2(4)
C29 C28 C33 C32 -1.7(4)
C29 C30 C31 N3 -179.8(2)
C29 C30 C31 C32 -1.4(4)
C30 C31 C32 C33 1.0(4)
C31 C32 C33 C28 0.6(4)
C33 C28 C29 C30 1.3(3)
C34 N3 C31 C30 -6.4(4)
C34 N3 C31 C32 175.3(2)
C35 N3 C31 C30 -163.5(2)
C35 N3 C31 C32 18.2(4)
C36 C37 C38 C39 -0.4(6)
C37 C36 C41 C40 0.0(5)
C37 C38 C39 C40 1.2(6)
C38 C39 C40 C41 -1.3(6)
C39 C40 C41 C36 0.7(6)
C41 C36 C37 C38 -0.2(5)
C42 C36 C37 C38 178.0(3)
C42 C36 C41 C40 -178.2(3)
C43 C44 C45 C46 -0.8(15)
C44 C43 C48 C47 0.3(16)
C44 C45 C46 C47 0(2)
C45 C46 C47 C48 1(2)
C46 C47 C48 C43 -1.3(16)
C48 C43 C44 C45 0.7(16)
C49 C43 C44 C45 179.3(10)
C49 C43 C48 C47 -178.1(11)
C50 C51 C52 C53 15.7(14)
C51 C50 C55 C54 14.5(14)
C51 C52 C53 C54 -13.5(14)
C52 C53 C54 C55 12.9(14)
C53 C54 C55 C50 -15.7(15)
C55 C50 C51 C52 -14.9(14)
C56 C50 C51 C52 -178.4(9)
C56 C50 C55 C54 -178.9(9)

loop_
_exptl_oxdiff_crystal_face_indexfrac_h
_exptl_oxdiff_crystal_face_indexfrac_k
_exptl_oxdiff_crystal_face_indexfrac_l
_exptl_oxdiff_crystal_face_x
_exptl_oxdiff_crystal_face_y
_exptl_oxdiff_crystal_face_z
-0.0017 0.0003 0.9968 0.0074 0.0388 -0.0236
-4.9959 4.9974 1.9881 -0.4683 0.1011 -0.2476
4.9959 -4.9974 -1.9881 0.4683 -0.1011 0.2476
0.0017 -0.0003 -0.9968 -0.0074 -0.0388 0.0236
4.9945 3.9938 3.9916 0.1761 -0.0609 -0.2723
-0.9976 -4.9948 -3.9876 0.0982 -0.0221 0.3065
0.9976 4.9948 3.9876 -0.0982 0.0221 -0.3065
-4.9945 -3.9938 -3.9916 -0.1761 0.0609 0.2723
-0.9953 -1.0024 5.0040 0.0165 0.2419 -0.0741
